data_4062837
_journal_name_full Organometallics
_journal_paper_doi 10.1021/om049705q
_journal_year 2004
_chemical_formula_sum 'C33 H59 Al Si Zr'
_chemical_formula_weight 602.09
_space_group_IT_number 2
_symmetry_cell_setting triclinic
_symmetry_space_group_name_Hall '-P 1'
_symmetry_space_group_name_H-M 'P -1'
_cell_angle_alpha 78.04(3)
_cell_angle_beta 88.80(3)
_cell_angle_gamma 74.64(3)
_cell_formula_units_Z 2
_cell_length_a 9.417(2)
_cell_length_b 10.512(2)
_cell_length_c 18.407(4)
_cell_measurement_temperature 293(2)
_cell_volume 1717.8(6)
_diffrn_ambient_temperature 293(2)
_exptl_crystal_density_diffrn 1.164
_refine_ls_R_factor_obs 0.0486
_refine_ls_wR_factor_obs 0.0967
_cod_database_code 4062837

loop_
_symmetry_equiv_pos_as_xyz
'x, y, z'
'-x, -y, -z'

loop_
_atom_site_aniso_label
_atom_site_aniso_U_11
_atom_site_aniso_U_22
_atom_site_aniso_U_33
_atom_site_aniso_U_23
_atom_site_aniso_U_13
_atom_site_aniso_U_12
Al 0.0353(10) 0.0365(10) 0.0345(8) -0.0043(7) -0.0001(7) -0.0068(8)
Si 0.0440(11) 0.0436(10) 0.0490(9) -0.0195(7) 0.0101(8) -0.0041(8)
Zr 0.0245(3) 0.0299(3) 0.0290(2) -0.0068(2) 0.0007(2) -0.0055(2)
C1 0.031(3) 0.040(3) 0.051(3) -0.013(3) 0.006(3) -0.016(3)
C2 0.047(4) 0.038(3) 0.046(3) -0.004(3) 0.009(3) -0.016(3)
C3 0.040(4) 0.032(3) 0.059(4) -0.005(3) -0.002(3) -0.007(3)
C4 0.044(4) 0.046(4) 0.050(3) -0.026(3) 0.002(3) -0.020(3)
C5 0.045(4) 0.038(3) 0.042(3) -0.006(2) -0.003(3) -0.018(3)
C6 0.072(5) 0.073(5) 0.061(4) -0.013(3) -0.017(4) -0.035(4)
C7 0.024(3) 0.033(3) 0.039(3) -0.010(2) 0.005(2) -0.007(2)
C8 0.037(4) 0.057(4) 0.033(3) -0.016(3) 0.001(3) -0.016(3)
C9 0.016(3) 0.048(4) 0.063(4) -0.022(3) -0.001(3) -0.003(3)
C10 0.017(3) 0.050(4) 0.042(3) -0.006(3) 0.001(2) -0.010(3)
C11 0.021(3) 0.043(3) 0.058(3) -0.010(3) -0.001(3) -0.009(3)
C12 0.026(3) 0.066(4) 0.047(3) -0.011(3) -0.009(3) -0.010(3)
C13 0.028(3) 0.046(4) 0.051(3) 0.003(3) -0.006(3) -0.006(3)
C14 0.058(5) 0.082(5) 0.089(5) 0.020(4) -0.027(4) -0.017(4)
C15 0.043(4) 0.060(4) 0.064(4) 0.005(3) -0.012(3) -0.010(3)
C16 0.035(4) 0.056(4) 0.064(4) -0.002(3) -0.002(3) -0.009(3)
C18 0.044(4) 0.055(4) 0.043(3) -0.007(3) -0.002(3) -0.014(3)
C19 0.103(6) 0.057(5) 0.058(4) 0.013(3) 0.022(4) -0.016(4)
C21 0.057(5) 0.079(5) 0.080(4) -0.038(4) 0.030(4) -0.010(4)
C22 0.071(5) 0.045(4) 0.072(4) -0.022(3) 0.008(4) 0.004(3)
C23 0.088(6) 0.070(5) 0.062(4) -0.036(3) 0.007(4) -0.011(4)
C24 0.032(4) 0.061(4) 0.079(4) -0.015(3) 0.009(3) -0.014(3)
C25 0.043(4) 0.063(5) 0.100(5) -0.033(4) 0.013(4) -0.004(3)
C26 0.047(4) 0.047(4) 0.092(5) -0.020(3) -0.001(4) -0.014(3)
C27 0.083(6) 0.083(5) 0.078(4) -0.047(4) 0.020(4) -0.026(4)
C28 0.091(6) 0.063(5) 0.052(4) 0.001(3) 0.016(4) -0.023(4)
C29 0.059(5) 0.039(4) 0.111(5) -0.006(4) -0.004(4) -0.004(3)
C30 0.040(4) 0.078(5) 0.067(4) 0.004(3) 0.013(3) -0.009(3)
C31 0.059(5) 0.132(7) 0.058(4) -0.042(4) -0.017(3) -0.024(5)

loop_
_atom_site_label
_atom_site_type_symbol
_atom_site_fract_x
_atom_site_fract_y
_atom_site_fract_z
_atom_site_U_iso_or_equiv
_atom_site_thermal_displace_type
_atom_site_occupancy
_atom_site_calc_flag
_atom_site_refinement_flags
_atom_site_disorder_group
Al Al 0.3980(2) -0.0931(2) 0.30349(8) 0.0364(4) Uani 1 d . .
Si Si 0.4765(2) -0.1953(2) 0.15003(8) 0.0457(4) Uani 1 d . .
Zr Zr 0.22178(6) 0.17293(5) 0.21503(3) 0.0280(2) Uani 1 d . .
C1 C 0.4528(6) 0.2621(5) 0.1967(3) 0.0390(14) Uani 1 d . .
C2 C 0.3420(6) 0.3520(5) 0.1474(3) 0.0434(15) Uani 1 d . .
C3 C 0.2309(6) 0.4209(5) 0.1892(3) 0.0450(15) Uani 1 d . .
C4 C 0.2759(6) 0.3662(6) 0.2647(3) 0.0429(14) Uani 1 d . .
C5 C 0.4114(6) 0.2708(5) 0.2681(3) 0.0406(14) Uani 1 d . .
C6 C 0.5055(8) 0.2141(7) 0.3379(3) 0.065(2) Uani 1 d . .
H6A H 0.4482(8) 0.2352(7) 0.3797(3) 0.098 Uiso 1 calc R .
H6B H 0.5877(8) 0.2527(7) 0.3349(3) 0.098 Uiso 1 calc R .
H6C H 0.5410(8) 0.1179(7) 0.3439(3) 0.098 Uiso 1 calc R .
C7 C 0.3757(5) -0.0431(5) 0.1880(3) 0.0319(12) Uani 1 d . .
C8 C 0.3257(6) 0.0646(6) 0.1337(3) 0.0405(14) Uani 1 d . .
C9 C -0.0530(5) 0.2627(6) 0.2336(3) 0.0418(14) Uani 1 d . .
C10 C -0.0170(5) 0.1238(5) 0.2655(3) 0.0369(13) Uani 1 d . .
C11 C 0.0180(6) 0.0514(5) 0.2085(3) 0.0404(14) Uani 1 d . .
C12 C 0.0061(6) 0.1480(6) 0.1413(3) 0.0465(15) Uani 1 d . .
C13 C -0.0393(6) 0.2792(6) 0.1567(3) 0.0442(14) Uani 1 d . .
C14 C -0.1034(8) 0.4050(7) 0.0982(4) 0.082(2) Uani 1 d . .
H14A H -0.0766(8) 0.3877(7) 0.0499(4) 0.124 Uiso 1 calc R .
H14B H -0.0655(8) 0.4771(7) 0.1068(4) 0.124 Uiso 1 calc R .
H14C H -0.2088(8) 0.4302(7) 0.1008(4) 0.124 Uiso 1 calc R .
C15 C 0.6132(6) -0.1397(6) 0.3233(3) 0.059(2) Uani 1 d . .
H15A H 0.6598(6) -0.1680(6) 0.2797(3) 0.071 Uiso 1 calc R .
H15B H 0.6372(6) -0.0565(6) 0.3260(3) 0.071 Uiso 1 calc R .
C16 C 0.6888(6) -0.2445(6) 0.3901(3) 0.054(2) Uani 1 d D .
H16 H 0.6283(6) -0.3081(6) 0.4032(3) 0.065 Uiso 1 calc R 1
C18 C 0.3112(6) -0.2352(6) 0.3639(3) 0.0476(15) Uani 1 d . .
H18A H 0.2075(6) -0.2119(6) 0.3495(3) 0.057 Uiso 1 calc R .
H18B H 0.3575(6) -0.3199(6) 0.3494(3) 0.057 Uiso 1 calc R .
C19 C 0.3228(8) -0.2598(5) 0.4476(3) 0.078(2) Uani 1 d D .
H19 H 0.4273(8) -0.3036(5) 0.4604(3) 0.093 Uiso 1 calc R 1
C21 C 0.6601(7) -0.1761(7) 0.1189(4) 0.071(2) Uani 1 d . .
H21A H 0.7172(7) -0.1722(7) 0.1606(4) 0.106 Uiso 1 calc R .
H21B H 0.6477(7) -0.0945(7) 0.0820(4) 0.106 Uiso 1 calc R .
H21C H 0.7102(7) -0.2518(7) 0.0981(4) 0.106 Uiso 1 calc R .
C22 C 0.5003(7) -0.3636(6) 0.2135(3) 0.065(2) Uani 1 d . .
H22A H 0.5543(7) -0.3669(6) 0.2578(3) 0.098 Uiso 1 calc R .
H22B H 0.5534(7) -0.4331(6) 0.1890(3) 0.098 Uiso 1 calc R .
H22C H 0.4053(7) -0.3772(6) 0.2263(3) 0.098 Uiso 1 calc R .
C23 C 0.3722(8) -0.2021(7) 0.0680(3) 0.072(2) Uani 1 d . .
H23A H 0.2765(8) -0.2121(7) 0.0824(3) 0.108 Uiso 1 calc R .
H23B H 0.4241(8) -0.2776(7) 0.0475(3) 0.108 Uiso 1 calc R .
H23C H 0.3616(8) -0.1203(7) 0.0314(3) 0.108 Uiso 1 calc R .
C24 C 0.5992(6) 0.1814(6) 0.1746(3) 0.057(2) Uani 1 d . .
H24A H 0.6000(6) 0.1925(6) 0.1216(3) 0.086 Uiso 1 calc R .
H24B H 0.6135(6) 0.0878(6) 0.1970(3) 0.086 Uiso 1 calc R .
H24C H 0.6772(6) 0.2129(6) 0.1913(3) 0.086 Uiso 1 calc R .
C25 C -0.1251(7) 0.3715(6) 0.2750(4) 0.069(2) Uani 1 d . .
H25A H -0.1197(7) 0.3336(6) 0.3273(4) 0.103 Uiso 1 calc R .
H25B H -0.2265(7) 0.4088(6) 0.2585(4) 0.103 Uiso 1 calc R .
H25C H -0.0749(7) 0.4415(6) 0.2656(4) 0.103 Uiso 1 calc R .
C26 C 0.0385(7) -0.0978(6) 0.2120(3) 0.061(2) Uani 1 d . .
H26A H 0.0619(7) -0.1172(6) 0.1637(3) 0.092 Uiso 1 calc R .
H26B H -0.0508(7) -0.1214(6) 0.2275(3) 0.092 Uiso 1 calc R .
H26C H 0.1174(7) -0.1493(6) 0.2469(3) 0.092 Uiso 1 calc R .
C27 C 0.2036(8) 0.4220(7) 0.3290(3) 0.076(2) Uani 1 d . .
H27A H 0.1110(8) 0.4860(7) 0.3124(3) 0.115 Uiso 1 calc R .
H27B H 0.2663(8) 0.4658(7) 0.3491(3) 0.115 Uiso 1 calc R .
H27C H 0.1871(8) 0.3498(7) 0.3668(3) 0.115 Uiso 1 calc R .
C28 C 0.3460(8) 0.3861(6) 0.0647(3) 0.070(2) Uani 1 d . .
H28A H 0.2555(8) 0.4504(6) 0.0449(3) 0.106 Uiso 1 calc R .
H28B H 0.3580(8) 0.3058(6) 0.0455(3) 0.106 Uiso 1 calc R .
H28C H 0.4271(8) 0.4241(6) 0.0505(3) 0.106 Uiso 1 calc R .
C29 C 0.1172(7) 0.5534(6) 0.1605(4) 0.073(2) Uani 1 d . .
H29A H 0.1061(7) 0.5681(6) 0.1074(4) 0.109 Uiso 1 calc R .
H29B H 0.1489(7) 0.6257(6) 0.1734(4) 0.109 Uiso 1 calc R .
H29C H 0.0245(7) 0.5504(6) 0.1825(4) 0.109 Uiso 1 calc R .
C30 C -0.0373(7) 0.0628(7) 0.3448(3) 0.066(2) Uani 1 d . .
H30A H -0.0606(7) 0.1322(7) 0.3732(3) 0.099 Uiso 1 calc R .
H30B H 0.0520(7) -0.0032(7) 0.3648(3) 0.099 Uiso 1 calc R .
H30C H -0.1163(7) 0.0203(7) 0.3472(3) 0.099 Uiso 1 calc R .
C31 C 0.0106(8) 0.1202(8) 0.0656(3) 0.080(2) Uani 1 d . .
H31A H 0.0002(8) 0.2028(8) 0.0296(3) 0.120 Uiso 1 calc R .
H31B H -0.0684(8) 0.0818(8) 0.0583(3) 0.120 Uiso 1 calc R .
H31C H 0.1031(8) 0.0579(8) 0.0598(3) 0.120 Uiso 1 calc R .
H1 H 0.2717(43) 0.0747(39) 0.3045(19) 0.027(11) Uiso 1 d . .
H8 H 0.3302(60) 0.0685(54) 0.0832(30) 0.060(17) Uiso 1 d . .
C17A C 0.7257(25) -0.2076(23) 0.4624(8) 0.126(9) Uiso 0.50 d PD 1
H17A H 0.7732(25) -0.2882(23) 0.4975(8) 0.188 Uiso 0.50 calc PR 1
H17B H 0.6366(25) -0.1616(23) 0.4825(8) 0.188 Uiso 0.50 calc PR 1
H17C H 0.7904(25) -0.1497(23) 0.4523(8) 0.188 Uiso 0.50 calc PR 1
C33A C 0.8336(15) -0.3215(16) 0.3619(9) 0.078(5) Uiso 0.50 d PD 1
H33A H 0.8873(15) -0.3901(16) 0.4020(9) 0.116 Uiso 0.50 calc PR 1
H33B H 0.8916(15) -0.2601(16) 0.3431(9) 0.116 Uiso 0.50 calc PR 1
H33C H 0.8127(15) -0.3627(16) 0.3229(9) 0.116 Uiso 0.50 calc PR 1
C20A C 0.2898(18) -0.1324(11) 0.4776(8) 0.072(5) Uiso 0.50 d PD 1
H20A H 0.3436(18) -0.0728(11) 0.4509(8) 0.108 Uiso 0.50 calc PR 1
H20B H 0.3188(18) -0.1545(11) 0.5294(8) 0.108 Uiso 0.50 calc PR 1
H20C H 0.1861(18) -0.0890(11) 0.4717(8) 0.108 Uiso 0.50 calc PR 1
C32A C 0.2424(18) -0.3597(13) 0.4864(9) 0.075(5) Uiso 0.50 d PD 1
H32A H 0.2670(18) -0.4383(13) 0.4650(9) 0.113 Uiso 0.50 calc PR 1
H32B H 0.1381(18) -0.3192(13) 0.4808(9) 0.113 Uiso 0.50 calc PR 1
H32C H 0.2709(18) -0.3853(13) 0.5383(9) 0.113 Uiso 0.50 calc PR 1
C17B C 0.6759(20) -0.1637(15) 0.4514(7) 0.068(5) Uiso 0.50 d PD 2
H17D H 0.7215(20) -0.2224(15) 0.4967(7) 0.101 Uiso 0.50 calc PR 2
H17E H 0.5738(20) -0.1248(15) 0.4590(7) 0.101 Uiso 0.50 calc PR 2
H17F H 0.7244(20) -0.0931(15) 0.4369(7) 0.101 Uiso 0.50 calc PR 2
C33B C 0.8539(18) -0.3119(18) 0.3895(9) 0.082(6) Uiso 0.50 d P 2
H33D H 0.8847(18) -0.3754(18) 0.4355(9) 0.123 Uiso 0.50 calc PR 2
H33E H 0.9073(18) -0.2445(18) 0.3834(9) 0.123 Uiso 0.50 calc PR 2
H33F H 0.8733(18) -0.3582(18) 0.3490(9) 0.123 Uiso 0.50 calc PR 2
C20B C 0.2290(18) -0.1470(11) 0.4805(8) 0.075(5) Uiso 0.50 d PD 2
H20D H 0.2474(18) -0.0631(11) 0.4562(8) 0.112 Uiso 0.50 calc PR 2
H20E H 0.2532(18) -0.1638(11) 0.5326(8) 0.112 Uiso 0.50 calc PR 2
H20F H 0.1269(18) -0.1422(11) 0.4736(8) 0.112 Uiso 0.50 calc PR 2
C32B C 0.2997(19) -0.3953(10) 0.4832(9) 0.077(5) Uiso 0.50 d PD 2
H32D H 0.3615(19) -0.4638(10) 0.4606(9) 0.115 Uiso 0.50 calc PR 2
H32E H 0.1984(19) -0.3934(10) 0.4763(9) 0.115 Uiso 0.50 calc PR 2
H32F H 0.3246(19) -0.4149(10) 0.5354(9) 0.115 Uiso 0.50 calc PR 2

loop_
_geom_bond_atom_site_label_1
_geom_bond_atom_site_label_2
_geom_bond_distance
_geom_bond_site_symmetry_2
_geom_bond_publ_flag
Al C15 1.978(6) . ?
Al C18 2.013(5) . ?
Al C7 2.082(5) . ?
Al Zr 2.999(2) . ?
Si C23 1.843(6) . ?
Si C21 1.858(6) . ?
Si C22 1.867(6) . ?
Si C7 1.893(5) . ?
Zr C8 2.132(5) . ?
Zr C7 2.489(5) . ?
Zr C2 2.544(5) . ?
Zr C9 2.551(5) . ?
Zr C10 2.552(5) . ?
Zr C4 2.561(5) . ?
Zr C12 2.566(6) . ?
Zr C13 2.570(6) . ?
Zr C3 2.575(5) . ?
Zr C1 2.578(5) . ?
Zr C5 2.582(6) . ?
Zr C11 2.589(5) . ?
C1 C5 1.376(6) . ?
C1 C2 1.403(7) . ?
C1 C24 1.512(7) . ?
C2 C3 1.417(7) . ?
C2 C28 1.492(7) . ?
C3 C4 1.416(7) . ?
C3 C29 1.515(7) . ?
C4 C5 1.391(7) . ?
C4 C27 1.502(7) . ?
C5 C6 1.498(8) . ?
C7 C8 1.331(7) . ?
C9 C13 1.397(7) . ?
C9 C10 1.408(7) . ?
C9 C25 1.511(7) . ?
C10 C11 1.405(7) . ?
C10 C30 1.497(7) . ?
C11 C12 1.414(7) . ?
C11 C26 1.517(7) . ?
C12 C13 1.417(8) . ?
C12 C31 1.479(7) . ?
C13 C14 1.513(8) . ?
C15 C16 1.514(8) . ?
C16 C33B 1.53(2) . ?
C16 C17A 1.531(8) . ?
C16 C33A 1.531(8) . ?
C16 C17B 1.531(8) . ?
C18 C19 1.510(7) . ?
C19 C20B 1.508(6) . ?
C19 C20A 1.508(6) . ?
C19 C32A 1.508(6) . ?
C19 C32B 1.509(6) . ?
